data_2243738
loop_
_publ_author_name
'Pham, Duyen N. K.'
'Chadeayne, Andrew R.'
'Golen, James A.'
'Manke, David R.'

_publ_section_title
;
 2,5-Dimethylbufotenine and 2,5-dimethylbufotenidine: novel derivatives of
 natural tryptamines found in <i>Bufo alvarius</i> toads
;
_journal_issue 2
_journal_name_full 'Acta Crystallographica Section E'
_journal_page_first 190
_journal_page_last 194
_journal_paper_doi 10.1107/S2056989021000803
_journal_volume 77
_journal_year 2021
_chemical_formula_iupac 'C15 H23 N2 O +, I -'
_chemical_formula_moiety 'C15 H23 N2 O +, I -'
_chemical_formula_sum 'C15 H23 I N2 O'
_chemical_formula_weight 374.25
_chemical_name_common
;
5-Methoxy-2,<i>N</i>,<i>N</i>,<i>N</i>-tetramethyltryptammonium iodide
;
_chemical_name_systematic
;
[2-(5-Methoxy-2-methyl-1<i>H</i>-indol-3-yl)ethyl]trimethylazanium iodide
;
_space_group_crystal_system monoclinic
_space_group_IT_number 14
_space_group_name_Hall '-P 2yn'
_space_group_name_H-M_alt 'P 1 21/n 1'
_atom_sites_solution_hydrogens mixed
_atom_sites_solution_primary dual
_audit_creation_method
;
Olex2 1.3
(compiled 2020.11.12 svn.r5f609507 for OlexSys, GUI svn.r6226)
;
_cell_angle_alpha 90
_cell_angle_beta 97.225(4)
_cell_angle_gamma 90
_cell_formula_units_Z 4
_cell_length_a 7.5067(8)
_cell_length_b 22.657(3)
_cell_length_c 10.0894(11)
_cell_measurement_reflns_used 9773
_cell_measurement_temperature 297(2)
_cell_measurement_theta_max 25.70
_cell_measurement_theta_min 2.88
_cell_volume 1702.4(3)
_computing_cell_refinement
;
SAINT (Bruker, 2018)
;
_computing_data_collection
;
APEX3 (Bruker, 2018)
;
_computing_data_reduction
;
SAINT (Bruker, 2018)
;
_computing_molecular_graphics
;
<i>OLEX2</i> (Dolomanov <i>et al.</i>,  2009)
;
_computing_publication_material
;
publCIF (Westrip, 2010)
;
_computing_structure_refinement
;
SHELXL2018 (Sheldrick, 2015b)
;
_computing_structure_solution
;
SHELXT2014 (Sheldrick, 2015a)
;
_diffrn_ambient_temperature 297.15
_diffrn_measured_fraction_theta_full 0.986
_diffrn_measured_fraction_theta_max 0.986
_diffrn_measurement_device_type 'Bruker D8 Venture CMOS'
_diffrn_measurement_method '\f and \w scans'
_diffrn_radiation_type MoK\a
_diffrn_radiation_wavelength 0.71073
_diffrn_reflns_av_R_equivalents 0.0285
_diffrn_reflns_av_unetI/netI 0.0125
_diffrn_reflns_limit_h_max 8
_diffrn_reflns_limit_h_min -9
_diffrn_reflns_limit_k_max 27
_diffrn_reflns_limit_k_min -27
_diffrn_reflns_limit_l_max 12
_diffrn_reflns_limit_l_min -12
_diffrn_reflns_number 40959
_diffrn_reflns_theta_full 25.242
_diffrn_reflns_theta_max 25.734
_diffrn_reflns_theta_min 2.715
_diffrn_source_current 30.0
_diffrn_source_power 1.5
_diffrn_source_voltage 50.0
_diffrn_standards_number 0
_exptl_absorpt_coefficient_mu 1.877
_exptl_absorpt_correction_T_max 0.7453
_exptl_absorpt_correction_T_min 0.6213
_exptl_absorpt_correction_type multi-scan
_exptl_absorpt_process_details
;
(SADABS; Bruker, 2018)
;
_exptl_crystal_colour colourless
_exptl_crystal_density_diffrn 1.460
_exptl_crystal_description PLATE
_exptl_crystal_F_000 752
_exptl_crystal_size_max 0.43
_exptl_crystal_size_mid 0.20
_exptl_crystal_size_min 0.03
_refine_diff_density_max 0.455
_refine_diff_density_min -0.797
_refine_ls_extinction_method none
_refine_ls_goodness_of_fit_ref 1.167
_refine_ls_hydrogen_treatment mixed
_refine_ls_matrix_type full
_refine_ls_number_parameters 180
_refine_ls_number_reflns 3207
_refine_ls_number_restraints 1
_refine_ls_restrained_S_all 1.167
_refine_ls_R_factor_all 0.0329
_refine_ls_R_factor_gt 0.0278
_refine_ls_shift/su_max 0.001
_refine_ls_shift/su_mean 0.000
_refine_ls_structure_factor_coef Fsqd
_refine_ls_weighting_details 'w=1/[\s^2^(Fo^2^)+2.3060P] where P=(Fo^2^+2Fc^2^)/3'
_refine_ls_weighting_scheme calc
_refine_ls_wR_factor_gt 0.0579
_refine_ls_wR_factor_ref 0.0608
_reflns_number_gt 2875
_reflns_number_total 3207
_reflns_threshold_expression 'I > 2\s(I)'
_cod_data_source_file yz2004sup1.cif
_cod_data_source_block umd2018f_a
_cod_database_code 2243738
_shelx_space_group_comment
;
The symmetry employed for this shelxl refinement is uniquely defined
by the following loop, which should always be used as a source of
symmetry information in preference to the above space-group names.
They are only intended as comments.
;
_shelx_estimated_absorpt_t_min 0.499
_shelx_estimated_absorpt_t_max 0.946

loop_
_space_group_symop_operation_xyz
'x, y, z'
'-x+1/2, y+1/2, -z+1/2'
'-x, -y, -z'
'x-1/2, -y-1/2, z-1/2'

loop_
_atom_site_type_symbol
_atom_site_label
_atom_site_fract_x
_atom_site_fract_y
_atom_site_fract_z
_atom_site_U_iso_or_equiv
_atom_site_adp_type
_atom_site_calc_flag
_atom_site_occupancy
_atom_site_disorder_assembly
_atom_site_disorder_group
I I1 0.43011(3) 0.33522(2) 0.91956(2) 0.05592(9) Uani d 1 . .
O O1 0.1841(4) 0.49375(15) 0.1758(4) 0.1013(11) Uani d 1 . .
N N1 0.5763(6) 0.39020(16) 0.6094(3) 0.0793(11) Uani d 1 . .
H H1 0.563(6) 0.3830(19) 0.6915(17) 0.095 Uiso d 1 . .
N N2 0.9563(3) 0.31308(11) 0.1516(3) 0.0481(6) Uani d 1 . .
C C1 0.5377(4) 0.41400(14) 0.3926(4) 0.0538(8) Uani d 1 . .
C C2 0.4496(5) 0.43986(15) 0.2768(4) 0.0596(9) Uani d 1 . .
H H2 0.499719 0.438575 0.197133 0.072 Uiso calc 1 . .
C C3 0.2864(5) 0.46743(17) 0.2829(5) 0.0763(12) Uani d 1 . .
C C4 0.2127(6) 0.4695(2) 0.4038(6) 0.0954(18) Uani d 1 . .
H H4 0.103476 0.488605 0.406264 0.114 Uiso calc 1 . .
C C5 0.2955(6) 0.4446(2) 0.5172(6) 0.0921(17) Uani d 1 . .
H H5 0.244398 0.446392 0.596395 0.110 Uiso calc 1 . .
C C6 0.4595(6) 0.41628(17) 0.5120(4) 0.0687(11) Uani d 1 . .
C C7 0.7278(6) 0.37181(16) 0.5563(4) 0.0676(10) Uani d 1 . .
C C8 0.7079(5) 0.38575(14) 0.4236(3) 0.0529(8) Uani d 1 . .
C C9 0.8472(4) 0.37817(15) 0.3310(3) 0.0551(8) Uani d 1 . .
H H9A 0.964663 0.375543 0.383112 0.066 Uiso calc 1 . .
H H9B 0.846742 0.412634 0.273907 0.066 Uiso calc 1 . .
C C10 0.8157(4) 0.32358(13) 0.2446(3) 0.0422(6) Uani d 1 . .
H H10A 0.699126 0.326878 0.191522 0.051 Uiso calc 1 . .
H H10B 0.812240 0.289466 0.302324 0.051 Uiso calc 1 . .
C C11 1.1387(4) 0.30522(18) 0.2286(4) 0.0657(10) Uani d 1 . .
H H11A 1.172879 0.340747 0.277101 0.099 Uiso calc 1 . .
H H11B 1.224149 0.296830 0.167952 0.099 Uiso calc 1 . .
H H11C 1.135847 0.273038 0.290226 0.099 Uiso calc 1 . .
C C12 0.9611(5) 0.36360(16) 0.0563(3) 0.0615(9) Uani d 1 . .
H H12A 1.000613 0.398594 0.104965 0.092 Uiso calc 1 . .
H H12B 0.843013 0.369957 0.009750 0.092 Uiso calc 1 . .
H H12C 1.042595 0.354613 -0.006982 0.092 Uiso calc 1 . .
C C13 0.9054(6) 0.25820(16) 0.0735(4) 0.0669(10) Uani d 1 . .
H H13A 0.991867 0.250697 0.013065 0.100 Uiso calc 1 . .
H H13B 0.788748 0.263219 0.023630 0.100 Uiso calc 1 . .
H H13C 0.902829 0.225467 0.133626 0.100 Uiso calc 1 . .
C C14 0.2614(7) 0.4976(2) 0.0551(6) 0.1045(17) Uani d 1 . .
H H14A 0.175989 0.514516 -0.013254 0.157 Uiso calc 1 . .
H H14B 0.293959 0.458831 0.028158 0.157 Uiso calc 1 . .
H H14C 0.366534 0.522046 0.068418 0.157 Uiso calc 1 . .
C C15 0.8829(8) 0.3443(2) 0.6421(5) 0.1011(16) Uani d 1 . .
H H15A 0.928146 0.311742 0.595332 0.152 Uiso calc 1 . .
H H15B 0.843973 0.330378 0.723583 0.152 Uiso calc 1 . .
H H15C 0.976182 0.373088 0.662330 0.152 Uiso calc 1 . .

loop_
_atom_site_aniso_label
_atom_site_aniso_U_11
_atom_site_aniso_U_22
_atom_site_aniso_U_33
_atom_site_aniso_U_12
_atom_site_aniso_U_13
_atom_site_aniso_U_23
I1 0.05627(14) 0.06367(15) 0.05083(13) -0.00004(11) 0.01850(9) -0.00788(10)
O1 0.0650(18) 0.091(2) 0.143(3) 0.0200(17) -0.007(2) -0.037(2)
N1 0.113(3) 0.077(2) 0.056(2) -0.041(2) 0.040(2) -0.0190(18)
N2 0.0462(14) 0.0540(15) 0.0465(14) 0.0096(12) 0.0151(11) 0.0100(12)
C1 0.0515(19) 0.0489(18) 0.065(2) -0.0174(15) 0.0235(16) -0.0221(16)
C2 0.0524(19) 0.055(2) 0.074(2) -0.0069(16) 0.0175(17) -0.0222(18)
C3 0.051(2) 0.062(2) 0.116(4) -0.0094(18) 0.014(2) -0.040(2)
C4 0.055(2) 0.083(3) 0.155(5) -0.022(2) 0.041(3) -0.071(3)
C5 0.078(3) 0.090(3) 0.122(4) -0.044(3) 0.062(3) -0.066(3)
C6 0.074(3) 0.064(2) 0.075(3) -0.035(2) 0.039(2) -0.035(2)
C7 0.089(3) 0.056(2) 0.059(2) -0.027(2) 0.016(2) -0.0099(17)
C8 0.059(2) 0.0481(18) 0.0541(19) -0.0156(15) 0.0167(15) -0.0122(15)
C9 0.0495(18) 0.0537(19) 0.064(2) -0.0099(15) 0.0136(15) -0.0049(16)
C10 0.0345(14) 0.0490(17) 0.0465(16) 0.0011(12) 0.0180(12) 0.0028(13)
C11 0.0437(18) 0.082(3) 0.073(2) 0.0165(17) 0.0138(16) 0.023(2)
C12 0.060(2) 0.072(2) 0.057(2) 0.0108(17) 0.0217(16) 0.0255(17)
C13 0.086(3) 0.060(2) 0.057(2) 0.0162(19) 0.0179(19) -0.0047(17)
C14 0.091(4) 0.066(3) 0.150(5) 0.013(3) -0.011(4) 0.014(3)
C15 0.132(4) 0.096(4) 0.071(3) -0.022(3) -0.006(3) 0.013(3)

loop_
_atom_type_symbol
_atom_type_description
_atom_type_scat_dispersion_real
_atom_type_scat_dispersion_imag
_atom_type_scat_source
C C 0.0033 0.0016 'International Tables Vol C Tables 4.2.6.8 and 6.1.1.4'
H H 0.0000 0.0000 'International Tables Vol C Tables 4.2.6.8 and 6.1.1.4'
I I -0.4742 1.8119 'International Tables Vol C Tables 4.2.6.8 and 6.1.1.4'
N N 0.0061 0.0033 'International Tables Vol C Tables 4.2.6.8 and 6.1.1.4'
O O 0.0106 0.0060 'International Tables Vol C Tables 4.2.6.8 and 6.1.1.4'

loop_
_geom_angle_atom_site_label_1
_geom_angle_atom_site_label_2
_geom_angle_atom_site_label_3
_geom_angle_site_symmetry_1
_geom_angle_site_symmetry_3
_geom_angle
_geom_angle_publ_flag
C3 O1 C14 . . 116.9(3) ?
C6 N1 H1 . . 129(3) ?
C6 N1 C7 . . 109.6(3) ?
C7 N1 H1 . . 121(3) ?
C11 N2 C10 . . 111.0(2) ?
C11 N2 C12 . . 109.3(3) ?
C12 N2 C10 . . 110.6(2) ?
C13 N2 C10 . . 107.8(2) ?
C13 N2 C11 . . 109.3(3) ?
C13 N2 C12 . . 108.8(3) ?
C2 C1 C6 . . 119.8(4) ?
C2 C1 C8 . . 133.4(3) ?
C6 C1 C8 . . 106.7(4) ?
C1 C2 H2 . . 120.6 ?
C3 C2 C1 . . 118.8(4) ?
C3 C2 H2 . . 120.6 ?
O1 C3 C2 . . 124.7(4) ?
O1 C3 C4 . . 115.2(4) ?
C2 C3 C4 . . 120.1(5) ?
C3 C4 H4 . . 119.0 ?
C5 C4 C3 . . 122.1(4) ?
C5 C4 H4 . . 119.0 ?
C4 C5 H5 . . 120.9 ?
C4 C5 C6 . . 118.3(4) ?
C6 C5 H5 . . 120.9 ?
N1 C6 C1 . . 107.6(4) ?
N1 C6 C5 . . 131.4(4) ?
C5 C6 C1 . . 120.9(5) ?
N1 C7 C15 . . 121.3(4) ?
C8 C7 N1 . . 108.5(4) ?
C8 C7 C15 . . 130.1(4) ?
C1 C8 C9 . . 126.2(3) ?
C7 C8 C1 . . 107.6(3) ?
C7 C8 C9 . . 125.9(4) ?
C8 C9 H9A . . 109.1 ?
C8 C9 H9B . . 109.1 ?
C8 C9 C10 . . 112.5(2) ?
H9A C9 H9B . . 107.8 ?
C10 C9 H9A . . 109.1 ?
C10 C9 H9B . . 109.1 ?
N2 C10 H10A . . 108.6 ?
N2 C10 H10B . . 108.6 ?
C9 C10 N2 . . 114.5(2) ?
C9 C10 H10A . . 108.6 ?
C9 C10 H10B . . 108.6 ?
H10A C10 H10B . . 107.6 ?
N2 C11 H11A . . 109.5 ?
N2 C11 H11B . . 109.5 ?
N2 C11 H11C . . 109.5 ?
H11A C11 H11B . . 109.5 ?
H11A C11 H11C . . 109.5 ?
H11B C11 H11C . . 109.5 ?
N2 C12 H12A . . 109.5 ?
N2 C12 H12B . . 109.5 ?
N2 C12 H12C . . 109.5 ?
H12A C12 H12B . . 109.5 ?
H12A C12 H12C . . 109.5 ?
H12B C12 H12C . . 109.5 ?
N2 C13 H13A . . 109.5 ?
N2 C13 H13B . . 109.5 ?
N2 C13 H13C . . 109.5 ?
H13A C13 H13B . . 109.5 ?
H13A C13 H13C . . 109.5 ?
H13B C13 H13C . . 109.5 ?
O1 C14 H14A . . 109.5 ?
O1 C14 H14B . . 109.5 ?
O1 C14 H14C . . 109.5 ?
H14A C14 H14B . . 109.5 ?
H14A C14 H14C . . 109.5 ?
H14B C14 H14C . . 109.5 ?
C7 C15 H15A . . 109.5 ?
C7 C15 H15B . . 109.5 ?
C7 C15 H15C . . 109.5 ?
H15A C15 H15B . . 109.5 ?
H15A C15 H15C . . 109.5 ?
H15B C15 H15C . . 109.5 ?

loop_
_geom_bond_atom_site_label_1
_geom_bond_atom_site_label_2
_geom_bond_site_symmetry_2
_geom_bond_distance
_geom_bond_publ_flag
O1 C3 . 1.380(5) ?
O1 C14 . 1.416(6) ?
N1 H1 . 0.863(10) ?
N1 C6 . 1.367(6) ?
N1 C7 . 1.381(5) ?
N2 C10 . 1.517(3) ?
N2 C11 . 1.497(4) ?
N2 C12 . 1.498(4) ?
N2 C13 . 1.496(4) ?
C1 C2 . 1.397(5) ?
C1 C6 . 1.406(5) ?
C1 C8 . 1.428(5) ?
C2 H2 . 0.9300 ?
C2 C3 . 1.383(5) ?
C3 C4 . 1.403(7) ?
C4 H4 . 0.9300 ?
C4 C5 . 1.354(7) ?
C5 H5 . 0.9300 ?
C5 C6 . 1.396(6) ?
C7 C8 . 1.365(5) ?
C7 C15 . 1.497(6) ?
C8 C9 . 1.497(4) ?
C9 H9A . 0.9700 ?
C9 H9B . 0.9700 ?
C9 C10 . 1.514(4) ?
C10 H10A . 0.9700 ?
C10 H10B . 0.9700 ?
C11 H11A . 0.9600 ?
C11 H11B . 0.9600 ?
C11 H11C . 0.9600 ?
C12 H12A . 0.9600 ?
C12 H12B . 0.9600 ?
C12 H12C . 0.9600 ?
C13 H13A . 0.9600 ?
C13 H13B . 0.9600 ?
C13 H13C . 0.9600 ?
C14 H14A . 0.9600 ?
C14 H14B . 0.9600 ?
C14 H14C . 0.9600 ?
C15 H15A . 0.9600 ?
C15 H15B . 0.9600 ?
C15 H15C . 0.9600 ?

loop_
_geom_hbond_atom_site_label_D
_geom_hbond_atom_site_label_H
_geom_hbond_atom_site_label_A
_geom_hbond_site_symmetry_A
_geom_hbond_distance_DH
_geom_hbond_distance_HA
_geom_hbond_distance_DA
_geom_hbond_angle_DHA
_geom_hbond_publ_flag
N1 H1 I1 . 0.863(10) 2.834(18) 3.662(3) 161(4) yes

loop_
_geom_torsion_atom_site_label_1
_geom_torsion_atom_site_label_2
_geom_torsion_atom_site_label_3
_geom_torsion_atom_site_label_4
_geom_torsion_site_symmetry_1
_geom_torsion_site_symmetry_2
_geom_torsion_site_symmetry_3
_geom_torsion_site_symmetry_4
_geom_torsion
_geom_torsion_publ_flag
O1 C3 C4 C5 . . . . 178.7(4) ?
N1 C7 C8 C1 . . . . 0.1(4) ?
N1 C7 C8 C9 . . . . 174.5(3) ?
C1 C2 C3 O1 . . . . -178.8(3) ?
C1 C2 C3 C4 . . . . 0.5(5) ?
C1 C8 C9 C10 . . . . -85.7(4) ?
C2 C1 C6 N1 . . . . -177.4(3) ?
C2 C1 C6 C5 . . . . -0.7(5) ?
C2 C1 C8 C7 . . . . 176.6(3) ?
C2 C1 C8 C9 . . . . 2.1(6) ?
C2 C3 C4 C5 . . . . -0.7(6) ?
C3 C4 C5 C6 . . . . 0.2(6) ?
C4 C5 C6 N1 . . . . 176.4(4) ?
C4 C5 C6 C1 . . . . 0.5(6) ?
C6 N1 C7 C8 . . . . -0.4(4) ?
C6 N1 C7 C15 . . . . 177.0(3) ?
C6 C1 C2 C3 . . . . 0.2(5) ?
C6 C1 C8 C7 . . . . 0.3(4) ?
C6 C1 C8 C9 . . . . -174.2(3) ?
C7 N1 C6 C1 . . . . 0.6(4) ?
C7 N1 C6 C5 . . . . -175.7(4) ?
C7 C8 C9 C10 . . . . 100.9(4) ?
C8 C1 C2 C3 . . . . -175.7(3) ?
C8 C1 C6 N1 . . . . -0.5(4) ?
C8 C1 C6 C5 . . . . 176.2(3) ?
C8 C9 C10 N2 . . . . -178.5(3) ?
C11 N2 C10 C9 . . . . 60.6(3) ?
C12 N2 C10 C9 . . . . -60.8(4) ?
C13 N2 C10 C9 . . . . -179.7(3) ?
C14 O1 C3 C2 . . . . -6.5(6) ?
C14 O1 C3 C4 . . . . 174.1(4) ?
C15 C7 C8 C1 . . . . -177.0(4) ?
C15 C7 C8 C9 . . . . -2.6(6) ?

_cod_database_fobs_code 2243738
